data_1514452
loop_
_publ_author_name
'Wei, Yong-Sheng'
'Chen, Kai-Jie'
'Liao, Pei-Qin'
'Zhu, Bao-Yong'
'Lin, Rui-Biao'
'Zhou, Hao-Long'
'Wang, Bao-Ying'
'Xue, Wei'
'Zhang, Jie-Peng'
'Chen, Xiao-Ming'

_publ_section_title
;
 Turning on the flexibility of isoreticular porous coordination frameworks
 for drastically tunable framework breathing and thermal expansion
;
_journal_issue 4
_journal_name_full 'Chemical Science'
_journal_page_first 1539
_journal_paper_doi 10.1039/c3sc22222e
_journal_volume 4
_journal_year 2013
_chemical_formula_sum 'C57 H34 Co3 N3 O13'
_chemical_formula_weight 1145.66
_chemical_name_systematic
;
?
;
_space_group_IT_number 167
_symmetry_cell_setting trigonal
_symmetry_space_group_name_Hall '-R 3 2"c'
_symmetry_space_group_name_H-M 'R -3 c :H'
_atom_sites_solution_hydrogens geom
_atom_sites_solution_primary direct
_atom_sites_solution_secondary difmap
_audit_creation_method SHELXL-97
_cell_angle_alpha 90.00
_cell_angle_beta 90.00
_cell_angle_gamma 120.00
_cell_formula_units_Z 6
_cell_length_a 19.4312(10)
_cell_length_b 19.4312(10)
_cell_length_c 45.631(3)
_cell_measurement_temperature 295(2)
_cell_volume 14920.7(15)
_computing_structure_refinement 'SHELXL-97 (Sheldrick, 1997)'
_computing_structure_solution 'SHELXS-97 (Sheldrick, 1990)'
_diffrn_ambient_temperature 295(2)
_diffrn_measured_fraction_theta_full 1.000
_diffrn_measured_fraction_theta_max 1.000
_diffrn_measurement_device_type CCD
_diffrn_measurement_method '/w scan'
_diffrn_radiation_monochromator graphite
_diffrn_radiation_source 'fine-focus sealed tube'
_diffrn_radiation_type MoK\a
_diffrn_radiation_wavelength 0.71073
_diffrn_reflns_av_R_equivalents 0.0281
_diffrn_reflns_av_sigmaI/netI 0.0161
_diffrn_reflns_limit_h_max 23
_diffrn_reflns_limit_h_min -22
_diffrn_reflns_limit_k_max 23
_diffrn_reflns_limit_k_min -23
_diffrn_reflns_limit_l_max 48
_diffrn_reflns_limit_l_min -56
_diffrn_reflns_number 27154
_diffrn_reflns_theta_full 25.99
_diffrn_reflns_theta_max 25.99
_diffrn_reflns_theta_min 1.50
_exptl_absorpt_coefficient_mu 0.530
_exptl_absorpt_correction_T_max 0.8788
_exptl_absorpt_correction_T_min 0.8486
_exptl_absorpt_correction_type multi-scan
_exptl_absorpt_process_details SADABS
_exptl_crystal_colour purple
_exptl_crystal_density_diffrn 0.765
_exptl_crystal_density_method 'not measured'
_exptl_crystal_description block
_exptl_crystal_F_000 3492
_exptl_crystal_size_max 0.32
_exptl_crystal_size_mid 0.30
_exptl_crystal_size_min 0.25
_platon_squeeze_details
;
;
_refine_diff_density_max 1.317
_refine_diff_density_min -0.719
_refine_diff_density_rms 0.069
_refine_ls_extinction_method none
_refine_ls_goodness_of_fit_ref 1.066
_refine_ls_hydrogen_treatment constr
_refine_ls_matrix_type full
_refine_ls_number_parameters 117
_refine_ls_number_reflns 3267
_refine_ls_number_restraints 3
_refine_ls_restrained_S_all 1.123
_refine_ls_R_factor_all 0.0491
_refine_ls_R_factor_gt 0.0461
_refine_ls_shift/su_max 0.001
_refine_ls_shift/su_mean 0.000
_refine_ls_structure_factor_coef Fsqd
_refine_ls_weighting_details 'calc w=1/[\s^2^(Fo^2^)+(0.0835P)^2^+39.6494P] where P=(Fo^2^+2Fc^2^)/3'
_refine_ls_weighting_scheme calc
_refine_ls_wR_factor_gt 0.1377
_refine_ls_wR_factor_ref 0.1396
_reflns_number_gt 2941
_reflns_number_total 3267
_reflns_threshold_expression >2sigma(I)
_cod_data_source_file c3sc22222e.txt
_cod_data_source_block 2-Co
_cod_original_cell_volume 14920.6(14)
_cod_original_sg_symbol_H-M R-3c
_cod_database_code 1514452

loop_
_symmetry_equiv_pos_as_xyz
'x, y, z'
'-y, x-y, z'
'-x+y, -x, z'
'y, x, -z+1/2'
'x-y, -y, -z+1/2'
'-x, -x+y, -z+1/2'
'x+2/3, y+1/3, z+1/3'
'-y+2/3, x-y+1/3, z+1/3'
'-x+y+2/3, -x+1/3, z+1/3'
'y+2/3, x+1/3, -z+5/6'
'x-y+2/3, -y+1/3, -z+5/6'
'-x+2/3, -x+y+1/3, -z+5/6'
'x+1/3, y+2/3, z+2/3'
'-y+1/3, x-y+2/3, z+2/3'
'-x+y+1/3, -x+2/3, z+2/3'
'y+1/3, x+2/3, -z+7/6'
'x-y+1/3, -y+2/3, -z+7/6'
'-x+1/3, -x+y+2/3, -z+7/6'
'-x, -y, -z'
'y, -x+y, -z'
'x-y, x, -z'
'-y, -x, z-1/2'
'-x+y, y, z-1/2'
'x, x-y, z-1/2'
'-x+2/3, -y+1/3, -z+1/3'
'y+2/3, -x+y+1/3, -z+1/3'
'x-y+2/3, x+1/3, -z+1/3'
'-y+2/3, -x+1/3, z-1/6'
'-x+y+2/3, y+1/3, z-1/6'
'x+2/3, x-y+1/3, z-1/6'
'-x+1/3, -y+2/3, -z+2/3'
'y+1/3, -x+y+2/3, -z+2/3'
'x-y+1/3, x+2/3, -z+2/3'
'-y+1/3, -x+2/3, z+1/6'
'-x+y+1/3, y+2/3, z+1/6'
'x+1/3, x-y+2/3, z+1/6'

loop_
_atom_site_label
_atom_site_type_symbol
_atom_site_fract_x
_atom_site_fract_y
_atom_site_fract_z
_atom_site_U_iso_or_equiv
_atom_site_adp_type
_atom_site_occupancy
_atom_site_symmetry_multiplicity
_atom_site_calc_flag
_atom_site_refinement_flags
Co1 Co 0.562273(19) 0.3333 0.0833 0.01656(17) Uani 1 2 d S
O1 O 0.6667 0.3333 0.0833 0.0079(6) Uani 1 6 d S
H1A H 0.6667 0.3333 0.1048 0.010 Uiso 0.50 3 calc SPR
O2 O 0.60764(10) 0.42720(11) 0.05345(4) 0.0347(4) Uani 1 1 d .
O3 O 0.73899(10) 0.48106(11) 0.04728(4) 0.0348(4) Uani 1 1 d .
N1 N 0.54921(14) 0.6667 -0.0833 0.0274(6) Uani 1 2 d S
C1 C 0.67175(15) 0.46931(15) 0.04043(5) 0.0282(5) Uani 1 1 d .
C2 C 0.66642(16) 0.50894(17) 0.01271(6) 0.0412(7) Uani 1 1 d D
C3 C 0.5926(2) 0.4809(2) -0.00092(7) 0.0595(10) Uani 1 1 d D
H3A H 0.5481 0.4368 0.0068 0.071 Uiso 1 1 calc R
C4 C 0.5848(2) 0.5173(2) -0.02559(7) 0.0640(11) Uani 1 1 d D
H4A H 0.5360 0.4959 -0.0351 0.077 Uiso 1 1 calc R
C5 C 0.65050(17) 0.5868(2) -0.03639(7) 0.0542(9) Uani 1 1 d D
C6 C 0.72214(19) 0.6082(2) -0.02471(8) 0.0739(14) Uani 1 1 d D
H6A H 0.7674 0.6492 -0.0334 0.089 Uiso 1 1 calc R
C7 C 0.73034(18) 0.5710(2) -0.00014(8) 0.0706(13) Uani 1 1 d D
H7A H 0.7806 0.5890 0.0077 0.085 Uiso 1 1 calc R
C8 C 0.6921(2) 0.6667 -0.0833 0.0541(13) Uani 1 2 d S
H8A H 0.7399 0.6667 -0.0833 0.065 Uiso 1 2 calc SR
C9 C 0.63854(16) 0.6305(2) -0.06069(6) 0.0461(8) Uani 1 1 d .
C10 C 0.56835(15) 0.63366(17) -0.06158(6) 0.0355(6) Uani 1 1 d .
H10A H 0.5329 0.6114 -0.0461 0.043 Uiso 1 1 calc R

loop_
_atom_site_aniso_label
_atom_site_aniso_U_11
_atom_site_aniso_U_22
_atom_site_aniso_U_33
_atom_site_aniso_U_23
_atom_site_aniso_U_13
_atom_site_aniso_U_12
Co1 0.0184(2) 0.0184(2) 0.0129(2) 0.00202(14) 0.00101(7) 0.00921(12)
O1 0.0067(8) 0.0067(8) 0.0103(14) 0.000 0.000 0.0034(4)
O2 0.0297(9) 0.0407(10) 0.0349(10) 0.0240(8) 0.0100(7) 0.0185(8)
O3 0.0268(9) 0.0466(11) 0.0297(9) 0.0181(8) 0.0020(7) 0.0173(8)
N1 0.0275(10) 0.0356(15) 0.0218(13) 0.0108(11) 0.0054(6) 0.0178(8)
C1 0.0303(12) 0.0308(12) 0.0244(12) 0.0117(10) 0.0045(9) 0.0159(10)
C2 0.0296(13) 0.0564(18) 0.0397(15) 0.0301(14) 0.0098(11) 0.0230(13)
C3 0.0418(17) 0.073(2) 0.056(2) 0.0345(18) 0.0106(15) 0.0231(17)
C4 0.0430(18) 0.088(3) 0.057(2) 0.0358(19) 0.0056(15) 0.0298(19)
C5 0.0348(15) 0.084(2) 0.0506(18) 0.0487(17) 0.0175(13) 0.0346(16)
C6 0.0334(16) 0.110(3) 0.076(2) 0.072(2) 0.0223(16) 0.0346(19)
C7 0.0299(15) 0.105(3) 0.074(2) 0.065(2) 0.0130(15) 0.0312(18)
C8 0.0381(14) 0.088(3) 0.053(3) 0.050(3) 0.0250(13) 0.0438(17)
C9 0.0328(14) 0.069(2) 0.0432(16) 0.0360(15) 0.0127(12) 0.0300(14)
C10 0.0265(12) 0.0533(16) 0.0278(13) 0.0224(11) 0.0102(10) 0.0209(12)

loop_
_atom_type_symbol
_atom_type_description
_atom_type_scat_dispersion_real
_atom_type_scat_dispersion_imag
_atom_type_scat_source
C C 0.0033 0.0016 'International Tables Vol C Tables 4.2.6.8 and 6.1.1.4'
H H 0.0000 0.0000 'International Tables Vol C Tables 4.2.6.8 and 6.1.1.4'
N N 0.0061 0.0033 'International Tables Vol C Tables 4.2.6.8 and 6.1.1.4'
O O 0.0106 0.0060 'International Tables Vol C Tables 4.2.6.8 and 6.1.1.4'
Co Co 0.3494 0.9721 'International Tables Vol C Tables 4.2.6.8 and 6.1.1.4'

loop_
_geom_angle_atom_site_label_1
_geom_angle_atom_site_label_2
_geom_angle_atom_site_label_3
_geom_angle
_geom_angle_site_symmetry_1
_geom_angle_site_symmetry_3
O1 Co1 O3 93.01(5) . 18_654
O1 Co1 O3 93.01(5) . 2_655
O3 Co1 O3 173.97(10) 18_654 2_655
O1 Co1 O2 90.83(5) . 17_554
O3 Co1 O2 86.81(8) 18_654 17_554
O3 Co1 O2 93.10(8) 2_655 17_554
O1 Co1 O2 90.84(5) . .
O3 Co1 O2 93.11(8) 18_654 .
O3 Co1 O2 86.81(8) 2_655 .
O2 Co1 O2 178.33(10) 17_554 .
O1 Co1 N1 180.0 . 19_665
O3 Co1 N1 86.99(5) 18_654 19_665
O3 Co1 N1 86.99(5) 2_655 19_665
O2 Co1 N1 89.17(5) 17_554 19_665
O2 Co1 N1 89.16(5) . 19_665
Co1 O1 Co1 120.0 2_655 3_665
Co1 O1 Co1 120.0 2_655 .
Co1 O1 Co1 120.0 3_665 .
Co1 O1 H1A 90.0 2_655 .
Co1 O1 H1A 90.0 3_665 .
Co1 O1 H1A 90.0 . .
C1 O2 Co1 137.03(16) . .
C1 O3 Co1 128.46(15) . 3_665
C10 N1 C10 117.3(3) 11_564 .
C10 N1 Co1 121.34(15) 11_564 19_665
C10 N1 Co1 121.34(15) . 19_665
O2 C1 O3 127.7(2) . .
O2 C1 C2 115.6(2) . .
O3 C1 C2 116.7(2) . .
C7 C2 C3 117.3(3) . .
C7 C2 C1 123.3(3) . .
C3 C2 C1 119.4(2) . .
C4 C3 C2 121.2(3) . .
C4 C3 H3A 119.4 . .
C2 C3 H3A 119.4 . .
C3 C4 C5 119.9(3) . .
C3 C4 H4A 120.0 . .
C5 C4 H4A 120.0 . .
C6 C5 C4 117.5(3) . .
C6 C5 C9 123.5(3) . .
C4 C5 C9 119.0(3) . .
C5 C6 C7 122.0(3) . .
C5 C6 H6A 119.0 . .
C7 C6 H6A 119.0 . .
C2 C7 C6 121.4(3) . .
C2 C7 H7A 119.3 . .
C6 C7 H7A 119.3 . .
C9 C8 C9 120.3(3) 11_564 .
C9 C8 H8A 119.9 11_564 .
C9 C8 H8A 119.9 . .
C8 C9 C10 117.3(2) . .
C8 C9 C5 123.8(3) . .
C10 C9 C5 118.9(2) . .
N1 C10 C9 123.8(2) . .
N1 C10 H10A 118.1 . .
C9 C10 H10A 118.1 . .

loop_
_geom_bond_atom_site_label_1
_geom_bond_atom_site_label_2
_geom_bond_distance
_geom_bond_site_symmetry_2
Co1 O1 2.0285(4) .
Co1 O3 2.0803(16) 18_654
Co1 O3 2.0804(16) 2_655
Co1 O2 2.0868(16) 17_554
Co1 O2 2.0868(16) .
Co1 N1 2.166(3) 19_665
O1 Co1 2.0285(4) 2_655
O1 Co1 2.0285(4) 3_665
O1 H1A 0.9800 .
O2 C1 1.247(3) .
O3 C1 1.249(3) .
O3 Co1 2.0804(16) 3_665
N1 C10 1.332(3) 11_564
N1 C10 1.332(3) .
N1 Co1 2.166(3) 19_665
C1 C2 1.511(3) .
C2 C7 1.358(4) .
C2 C3 1.400(4) .
C3 C4 1.378(4) .
C3 H3A 0.9300 .
C4 C5 1.404(4) .
C4 H4A 0.9300 .
C5 C6 1.347(4) .
C5 C9 1.484(3) .
C6 C7 1.385(4) .
C6 H6A 0.9300 .
C7 H7A 0.9300 .
C8 C9 1.383(3) 11_564
C8 C9 1.383(3) .
C8 H8A 0.9300 .
C9 C10 1.396(4) .
C10 H10A 0.9300 .

loop_
_platon_squeeze_void_nr
_platon_squeeze_void_average_x
_platon_squeeze_void_average_y
_platon_squeeze_void_average_z
_platon_squeeze_void_volume
_platon_squeeze_void_count_electrons
_platon_squeeze_void_content
1 -0.055 0.002 -0.001 9218 2506 ' '
